data_1573165
loop_
_publ_author_name
'Ghadwal, Rajendra S.'
'Merschel, Arne'
'Heda, Shkelqim'
'Vishnevskiy, Yury V.'
'Neumann, Beate'
'Stammler, Georg'

_publ_section_title
;
 Annulated Carbocyclic Gallylene and Bis-Gallylene with Two-Coordinated
 Ga(I) Atoms
;
_journal_name_full 'Chemical Science'
_journal_paper_doi 10.1039/D4SC06782G
_journal_year 2024
_chemical_formula_moiety 'C66 H78 Ga2 I4 N4'
_chemical_formula_sum 'C66 H78 Ga2 I4 N4'
_chemical_formula_weight 1574.446
_space_group_crystal_system triclinic
_space_group_IT_number 2
_space_group_name_Hall '-P 1'
_space_group_name_H-M_alt 'P -1'
_symmetry_Int_Tables_number 2
_atom_sites_solution_primary dual
_audit_creation_date 2023-05-03
_audit_creation_method
;
Olex2 1.5-dev
(compiled 2023.04.26 svn.r751481ca for OlexSys, GUI svn.r6777)
;
_audit_update_record
;
2024-02-23 deposited with the CCDC.	2024-11-14 downloaded from the CCDC.
;
_cell_angle_alpha 101.963(1)
_cell_angle_beta 98.911(1)
_cell_angle_gamma 107.530(1)
_cell_formula_units_Z 1
_cell_length_a 10.5694(1)
_cell_length_b 12.1801(1)
_cell_length_c 13.6704(1)
_cell_measurement_reflns_used 91448
_cell_measurement_temperature 100.0(1)
_cell_measurement_theta_max 37.4340
_cell_measurement_theta_min 3.5580
_cell_volume 1596.52(3)
_computing_cell_refinement 'CrysAlisPro 1.171.42.88a (Rigaku OD, 2023)'
_computing_data_collection 'CrysAlisPro 1.171.42.88a (Rigaku OD, 2023)'
_computing_data_reduction 'CrysAlisPro 1.171.42.88a (Rigaku OD, 2023)'
_computing_molecular_graphics 'Olex2 1.5-dev (Dolomanov et al., 2009)'
_computing_publication_material 'Olex2 1.5-dev (Dolomanov et al., 2009)'
_computing_structure_refinement 'olex2.refine 1.5-dev (Bourhis et al., 2015)'
_computing_structure_solution 'SHELXT 2018/2 (Sheldrick, 2018)'
_diffrn_ambient_temperature 100.0(1)
_diffrn_detector 'CCD plate'
_diffrn_detector_area_resol_mean 5.1773
_diffrn_detector_type Atlas
_diffrn_measured_fraction_theta_full 0.9978
_diffrn_measured_fraction_theta_max 0.9687
_diffrn_measurement_details
;
List of Runs (angles in degrees, time in seconds):

  # Type    Start    End  Width  t~exp~   \w     \q     \k     \f   Frames
#--------------------------------------------------------------------------
  1  \w    -53.00   2.00   1.00    7.50    --   -9.78 108.00  23.00   55
  2  \w     -8.00  53.00   1.00    7.50    --   10.17-108.00 -73.00   61
  3  \w    -79.00 -18.00   1.00    7.50    --   -9.78 147.00  58.56   61
  4  \w    -84.00 -59.00   1.00    7.50    --   -9.78 153.00 -69.34   25
  5  \w    -41.00  42.00   1.00    7.50    --   -9.78  77.00 -60.00   83
  6  \w    -12.00  67.00   1.00    7.50    --   10.17  38.00-120.00   79
  7  \w     -4.00  42.00   1.00    7.50    --   10.17  77.00-180.00   46
  8  \w     21.00  47.00   1.00    7.50    --   10.17-154.00 -73.00   26
  9  \w     -8.00  67.00   1.00    7.50    --   10.17  38.00 -60.00   75
 10  \w     60.00  85.00   1.00    7.50    --   10.17-154.00 -73.00   25
 11  \w      2.00  83.00   1.00    7.50    --   10.17  38.00   0.00   81
 12  \w    -16.00  79.00   1.00    7.50    --   10.17  57.00  90.00   95
 13  \w     -6.00  71.00   1.00   10.00    --   30.16-108.00 -73.00   77
 14  \w    -56.00  39.00   1.00   10.00    --  -29.85  57.00  60.00   95
 15  \w    -20.00   8.00   1.00   10.00    --  -29.85 -95.00  30.62   28
 16  \w   -105.00 -73.00   1.00   10.00    --  -29.85 -19.00 -30.00   32
 17  \w    -99.00 -19.00   1.00   10.00    --  -29.85 147.00-121.58   80
 18  \w    -67.00 -10.00   1.00   10.00    --  -29.85 -19.00 -30.00   57
 19  \w    -14.00  12.00   1.00   10.00    --  -29.85-104.00 175.91   26
 20  \w     -8.00  18.00   1.00   10.00    --   30.16  97.00 -29.22   26
 21  \w     12.00 103.00   1.00   10.00    --   30.16  38.00 -30.00   91
 22  \w     19.00  99.00   1.00   10.00    --   30.16-146.00-174.61   80
 23  \w      8.00 100.00   1.00   10.00    --   30.16  38.00 150.00   92
 24  \w      8.00 100.00   1.00   10.00    --   30.16  38.00-120.00   92
 25  \w     -7.00  19.00   1.00   10.00    --   30.16  96.00 160.72   26
 26  \w     40.00 116.00   1.00   10.00    --   30.16 178.00 -90.00   76
 27  \w     10.00  96.00   1.00   10.00    --   30.16  57.00  30.00   86
 28  \w     -8.00  18.00   1.00   10.00    --   30.16-108.00 -73.00   26
 29  \w     46.00  72.00   1.00   10.00    --   30.16-108.00 -73.00   26
 30  \w    -56.00  40.00   1.00   10.00    --  -29.85  57.00  60.00   96
 31  \w   -100.00  -3.00   1.00   10.00    --  -29.85 -57.00 -30.00   97
 32  \w   -108.00 -15.00   1.00   10.00    --  -29.85 -19.00 -30.00   93
 33  \w   -100.00  -3.00   1.00   10.00    --  -29.85 -57.00  60.00   97
 34  \w    -73.00   8.00   1.00   10.00    --  -29.85 108.00  23.00   81
 35  \w     39.00 117.00   1.00   10.00    --   30.16 178.00-180.00   78
 36  \w     39.00 117.00   1.00   10.00    --   30.16 178.00 -60.00   78
 37  \w    -15.00  69.00   1.00   10.00    --   30.16 -99.00-120.00   84
 38  \w      4.00 100.00   1.00   10.00    --   30.16  57.00 -90.00   96
 39  \w     37.00 116.00   1.00   10.00    --   30.16-178.00  90.00   79
;
_diffrn_measurement_device 'four-circle diffractometer'
_diffrn_measurement_device_type 'SuperNova, Single source at offset/far, Atlas'
_diffrn_measurement_method '\w scans'
_diffrn_orient_matrix_type 'CrysAlisPro convention (1999,Acta A55,543-557)'
_diffrn_orient_matrix_UB_11 0.0039939000
_diffrn_orient_matrix_UB_12 0.0384362000
_diffrn_orient_matrix_UB_13 0.0479617000
_diffrn_orient_matrix_UB_21 0.0067351000
_diffrn_orient_matrix_UB_22 0.0480446000
_diffrn_orient_matrix_UB_23 -0.0228867000
_diffrn_orient_matrix_UB_31 -0.0719437000
_diffrn_orient_matrix_UB_32 -0.0153682000
_diffrn_orient_matrix_UB_33 -0.0122609000
_diffrn_radiation_monochromator mirror
_diffrn_radiation_probe x-ray
_diffrn_radiation_type 'Mo K\a'
_diffrn_radiation_wavelength 0.71073
_diffrn_reflns_av_R_equivalents 0.0310
_diffrn_reflns_av_unetI/netI 0.0165
_diffrn_reflns_Laue_measured_fraction_full 0.9978
_diffrn_reflns_Laue_measured_fraction_max 0.9687
_diffrn_reflns_limit_h_max 18
_diffrn_reflns_limit_h_min -18
_diffrn_reflns_limit_k_max 20
_diffrn_reflns_limit_k_min -20
_diffrn_reflns_limit_l_max 23
_diffrn_reflns_limit_l_min -23
_diffrn_reflns_number 157579
_diffrn_reflns_point_group_measured_fraction_full 0.9978
_diffrn_reflns_point_group_measured_fraction_max 0.9687
_diffrn_reflns_theta_full 25.2417
_diffrn_reflns_theta_max 37.79
_diffrn_reflns_theta_min 3.20
_diffrn_source 'micro-focus sealed X-ray tube'
_diffrn_source_type 'SuperNova (Mo) X-ray Source'
_exptl_absorpt_coefficient_mu 2.819
_exptl_absorpt_correction_T_max 1.000
_exptl_absorpt_correction_T_min 0.480
_exptl_absorpt_correction_type gaussian
_exptl_absorpt_process_details
;
CrysAlisPro 1.171.42.88a (Rigaku Oxford Diffraction, 2023)
Numerical absorption correction based on gaussian integration over
a multifaceted crystal model
Empirical absorption correction using spherical harmonics,
implemented in SCALE3 ABSPACK scaling algorithm.
;
_exptl_crystal_colour 'clear light colourless'
_exptl_crystal_colour_lustre clear
_exptl_crystal_colour_modifier light
_exptl_crystal_colour_primary colourless
_exptl_crystal_density_diffrn 1.638
_exptl_crystal_description needle
_exptl_crystal_F_000 775.164
_exptl_crystal_size_max 0.36
_exptl_crystal_size_mid 0.14
_exptl_crystal_size_min 0.13
_refine_diff_density_max 1.3314
_refine_diff_density_min -1.3920
_refine_diff_density_rms 0.1062
_refine_ls_d_res_high 0.5799
_refine_ls_d_res_low 6.3634
_refine_ls_goodness_of_fit_ref 1.0511
_refine_ls_hydrogen_treatment constr
_refine_ls_matrix_type full
_refine_ls_number_constraints 39
_refine_ls_number_parameters 460
_refine_ls_number_reflns 16604
_refine_ls_number_restraints 0
_refine_ls_restrained_S_all 1.0511
_refine_ls_R_factor_all 0.0228
_refine_ls_R_factor_gt 0.0180
_refine_ls_shift/su_max -0.0004
_refine_ls_shift/su_mean 0.0000
_refine_ls_structure_factor_coef Fsqd
_refine_ls_weighting_details 'w=1/[\s^2^(Fo^2^)+(0.0106P)^2^+0.8563P] where P=(Fo^2^+2Fc^2^)/3'
_refine_ls_weighting_scheme calc
_refine_ls_wR_factor_gt 0.0365
_refine_ls_wR_factor_ref 0.0385
_reflns_Friedel_coverage 0.0
_reflns_limit_h_max 17
_reflns_limit_h_min -18
_reflns_limit_k_max 20
_reflns_limit_k_min -20
_reflns_limit_l_max 23
_reflns_limit_l_min 0
_reflns_number_gt 14979
_reflns_number_total 16604
_reflns_threshold_expression I>=2u(I)
_cod_data_source_file d4sc06782g2.cif
_cod_data_source_block 6
_cod_database_code 1573165
_chemical_oxdiff_formula C29H36GaI2N6
_chemical_oxdiff_usercomment 'Mounted by Arne'
_olex2_refinement_description
;
1. Fixed Uiso
 At 1.2 times of:
  All C(H) groups
 At 1.5 times of:
  All C(H,H,H) groups
;
_olex2_refine_details
;
Refinement using NoSpherA2, an implementation of
NOn-SPHERical Atom-form-factors in Olex2.
Please cite:
F. Kleemiss et al. Chem. Sci. DOI 10.1039/D0SC05526C - 2021
NoSpherA2 implementation of HAR makes use of
tailor-made aspherical atomic form factors calculated
on-the-fly from a Hirshfeld-partitioned electron density (ED) - not from
spherical-atom form factors.

The ED is calculated from a gaussian basis set single determinant SCF
wavefunction - either Hartree-Fock or DFT using selected funtionals
 - for a fragment of the crystal.
This fragment can be embedded in an electrostatic crystal field by employing cluster charges
or modelled using implicit solvation models, depending on the software used.
The following options were used:
   SOFTWARE:       ORCA 5.0
   PARTITIONING:   NoSpherA2
   INT ACCURACY:   Normal
   METHOD:         PWLDA
   BASIS SET:      ECP-def2-QZVPP
   CHARGE:         0
   MULTIPLICITY:   1
   DATE:           2023-04-27_19-51-03
;
_olex2_date_sample_data_collection 2023-04-26
_olex2_submission_special_instructions 'No special instructions were received'
_oxdiff_exptl_absorpt_empirical_details
;
Empirical correction (ABSPACK) includes:
- Absorption correction using spherical harmonics
- Frame scaling
;
_oxdiff_exptl_absorpt_empirical_full_max 1.252
_oxdiff_exptl_absorpt_empirical_full_min 0.858

loop_
_space_group_symop_id
_space_group_symop_operation_xyz
1 x,y,z
2 -x,-y,-z

loop_
_atom_site_label
_atom_site_type_symbol
_atom_site_fract_x
_atom_site_fract_y
_atom_site_fract_z
_atom_site_U_iso_or_equiv
_atom_site_adp_type
_atom_site_occupancy
_atom_site_refinement_flags_posn
I1 I 0.241622(6) 0.594397(6) 0.565535(5) 0.016294(14) Uani 1.000000 .
I2 I 0.497665(7) 0.825900(5) 0.438998(5) 0.015118(14) Uani 1.000000 .
Ga1 Ga 0.458387(9) 0.632912(8) 0.490015(7) 0.007854(17) Uani 1.000000 .
N1 N 0.32056(7) 0.45241(6) 0.27943(5) 0.00841(11) Uani 1.000000 .
N2 N 0.31638(7) 0.28419(6) 0.31175(6) 0.00914(11) Uani 1.000000 .
C1 C 0.26752(8) 0.33222(7) 0.24047(6) 0.00939(12) Uani 1.000000 .
C2 C 0.40253(8) 0.48170(7) 0.37830(6) 0.00856(12) Uani 1.000000 .
C3 C 0.40237(8) 0.37518(7) 0.39796(6) 0.00888(12) Uani 1.000000 .
C4 C 0.16787(9) 0.26670(8) 0.14187(7) 0.01109(13) Uani 1.000000 .
C5 C 0.18638(9) 0.29644(9) 0.05001(7) 0.01431(15) Uani 1.000000 .
H5 H 0.2755(14) 0.3654(13) 0.0516(11) 0.01718(18) Uiso 1.000000 R
C6 C 0.08756(10) 0.23419(10) -0.04105(7) 0.01805(17) Uani 1.000000 .
H6 H 0.1064(15) 0.2575(14) -0.1097(12) 0.0217(2) Uiso 1.000000 R
C7 C -0.03031(11) 0.14316(10) -0.04188(8) 0.01994(18) Uani 1.000000 .
H7 H -0.1044(15) 0.0962(14) -0.1119(12) 0.0239(2) Uiso 1.000000 R
C8 C -0.04948(11) 0.11405(9) 0.04911(8) 0.02025(19) Uani 1.000000 .
H8 H -0.1407(16) 0.0428(14) 0.0475(12) 0.0243(2) Uiso 1.000000 R
C9 C 0.04906(10) 0.17516(8) 0.14020(8) 0.01613(16) Uani 1.000000 .
H9 H 0.0321(15) 0.1536(13) 0.2117(11) 0.01936(19) Uiso 1.000000 R
C10 C 0.30757(8) 0.53647(7) 0.22096(6) 0.00882(12) Uani 1.000000 .
C11 C 0.18247(8) 0.55394(7) 0.19800(7) 0.01002(13) Uani 1.000000 .
C12 C 0.17157(10) 0.62813(8) 0.13391(7) 0.01384(15) Uani 1.000000 .
H12 H 0.0773(14) 0.6431(13) 0.1147(11) 0.01660(18) Uiso 1.000000 R
C13 C 0.28147(10) 0.68400(9) 0.09663(7) 0.01530(15) Uani 1.000000 .
H13 H 0.2728(15) 0.7413(13) 0.0470(11) 0.01836(18) Uiso 1.000000 R
C14 C 0.40631(10) 0.66886(8) 0.12428(7) 0.01420(15) Uani 1.000000 .
H14 H 0.4917(14) 0.7167(13) 0.0975(11) 0.01704(18) Uiso 1.000000 R
C15 C 0.42266(9) 0.59467(8) 0.18694(7) 0.01121(13) Uani 1.000000 .
C16 C 0.06164(9) 0.50066(8) 0.24153(7) 0.01262(14) Uani 1.000000 .
H16 H 0.0889(14) 0.4455(12) 0.2896(11) 0.01514(17) Uiso 1.000000 R
C17 C 0.02971(10) 0.60095(9) 0.31005(8) 0.01730(16) Uani 1.000000 .
H17a H 0.1169(16) 0.6592(15) 0.3716(13) 0.0260(2) Uiso 1.000000 R
H17b H -0.0044(16) 0.6543(14) 0.2632(12) 0.0260(2) Uiso 1.000000 R
H17c H -0.0550(16) 0.5632(14) 0.3434(12) 0.0260(2) Uiso 1.000000 R
C18 C -0.06546(10) 0.42210(9) 0.15650(9) 0.01954(18) Uani 1.000000 .
H18a H -0.0999(17) 0.4767(15) 0.1133(13) 0.0293(3) Uiso 1.000000 R
H18b H -0.0449(17) 0.3532(15) 0.1049(13) 0.0293(3) Uiso 1.000000 R
H18c H -0.1442(17) 0.3796(15) 0.1910(13) 0.0293(3) Uiso 1.000000 R
C19 C 0.55953(9) 0.57838(9) 0.21637(7) 0.01549(16) Uani 1.000000 .
H19 H 0.5763(15) 0.5733(13) 0.2963(11) 0.01859(19) Uiso 1.000000 R
C20 C 0.56312(12) 0.46235(12) 0.14887(10) 0.0266(2) Uani 1.000000 .
H20a H 0.4814(19) 0.3831(17) 0.1500(14) 0.0399(3) Uiso 1.000000 R
H20b H 0.5534(19) 0.4653(17) 0.0703(15) 0.0399(3) Uiso 1.000000 R
H20c H 0.6611(19) 0.4546(17) 0.1723(14) 0.0399(3) Uiso 1.000000 R
C21 C 0.67966(11) 0.68433(13) 0.21342(10) 0.0266(2) Uani 1.000000 .
H21a H 0.6810(18) 0.6907(17) 0.1364(14) 0.0399(3) Uiso 1.000000 R
H21b H 0.6795(19) 0.7668(17) 0.2583(14) 0.0399(3) Uiso 1.000000 R
H21c H 0.7760(19) 0.6732(17) 0.2457(14) 0.0399(3) Uiso 1.000000 R
C22 C 0.27764(9) 0.15841(7) 0.30764(7) 0.01061(13) Uani 1.000000 .
C23 C 0.17120(9) 0.11153(8) 0.35392(7) 0.01274(14) Uani 1.000000 .
C24 C 0.14032(10) -0.00783(8) 0.35580(8) 0.01736(17) Uani 1.000000 .
H24 H 0.0607(15) -0.0477(13) 0.3898(12) 0.0208(2) Uiso 1.000000 R
C25 C 0.21352(11) -0.07598(8) 0.31480(8) 0.01908(18) Uani 1.000000 .
H25 H 0.1904(16) -0.1672(14) 0.3186(12) 0.0229(2) Uiso 1.000000 R
C26 C 0.31752(11) -0.02699(8) 0.26928(8) 0.01731(17) Uani 1.000000 .
H26 H 0.3751(15) -0.0782(13) 0.2393(12) 0.0208(2) Uiso 1.000000 R
C27 C 0.35250(9) 0.09146(8) 0.26435(7) 0.01279(14) Uani 1.000000 .
C28 C 0.09305(9) 0.18545(9) 0.40367(8) 0.01511(15) Uani 1.000000 .
H28 H 0.1111(15) 0.2677(13) 0.3763(11) 0.01813(18) Uiso 1.000000 R
C29 C -0.06182(11) 0.11740(12) 0.37745(10) 0.0244(2) Uani 1.000000 .
H29a H -0.0862(18) 0.0483(16) 0.4152(14) 0.0366(3) Uiso 1.000000 R
H29b H -0.1114(18) 0.1756(16) 0.4048(14) 0.0366(3) Uiso 1.000000 R
H29c H -0.1010(18) 0.0736(16) 0.2938(14) 0.0366(3) Uiso 1.000000 R
C30 C 0.14693(11) 0.22759(10) 0.52056(8) 0.01959(18) Uani 1.000000 .
H30a H 0.1408(17) 0.1536(15) 0.5523(13) 0.0294(3) Uiso 1.000000 R
H30b H 0.2522(17) 0.2859(15) 0.5443(13) 0.0294(3) Uiso 1.000000 R
H30c H 0.0840(17) 0.2722(15) 0.5563(13) 0.0294(3) Uiso 1.000000 R
C31 C 0.46699(10) 0.14248(9) 0.21404(8) 0.01636(16) Uani 1.000000 .
H31 H 0.5033(15) 0.2390(13) 0.2431(11) 0.01963(19) Uiso 1.000000 R
C32 C 0.58785(12) 0.10002(11) 0.23925(10) 0.0258(2) Uani 1.000000 .
H32a H 0.6179(19) 0.1119(17) 0.3206(14) 0.0387(3) Uiso 1.000000 R
H32b H 0.5650(18) 0.0055(17) 0.1996(14) 0.0387(3) Uiso 1.000000 R
H32c H 0.6748(19) 0.1481(17) 0.2123(14) 0.0387(3) Uiso 1.000000 R
C33 C 0.41437(12) 0.11044(12) 0.09694(9) 0.0237(2) Uani 1.000000 .
H33a H 0.4946(18) 0.1502(16) 0.0618(14) 0.0356(3) Uiso 1.000000 R
H33b H 0.3813(18) 0.0158(16) 0.0657(14) 0.0356(3) Uiso 1.000000 R
H33c H 0.3319(18) 0.1408(16) 0.0751(14) 0.0356(3) Uiso 1.000000 R

loop_
_atom_site_aniso_label
_atom_site_aniso_U_11
_atom_site_aniso_U_22
_atom_site_aniso_U_33
_atom_site_aniso_U_12
_atom_site_aniso_U_13
_atom_site_aniso_U_23
I1 0.01241(2) 0.02027(3) 0.01630(3) 0.00537(2) 0.00560(2) 0.00387(2)
I2 0.02013(3) 0.00930(2) 0.01519(3) 0.005281(19) -0.00138(2) 0.005514(19)
Ga1 0.00898(4) 0.00703(3) 0.00723(4) 0.00349(3) -0.00066(3) 0.00204(3)
N1 0.0095(3) 0.0086(3) 0.0073(3) 0.0040(2) -0.0001(2) 0.0025(2)
N2 0.0104(3) 0.0075(3) 0.0085(3) 0.0035(2) -0.0011(2) 0.0019(2)
C1 0.0104(3) 0.0090(3) 0.0080(3) 0.0041(2) -0.0009(2) 0.0019(2)
C2 0.0100(3) 0.0074(3) 0.0078(3) 0.0034(2) -0.0004(2) 0.0022(2)
C3 0.0101(3) 0.0080(3) 0.0081(3) 0.0036(2) -0.0004(2) 0.0025(2)
C4 0.0121(3) 0.0109(3) 0.0087(3) 0.0045(3) -0.0018(3) 0.0016(3)
C5 0.0135(4) 0.0190(4) 0.0093(3) 0.0062(3) -0.0004(3) 0.0028(3)
C6 0.0183(4) 0.0250(5) 0.0092(4) 0.0091(4) -0.0016(3) 0.0023(3)
C7 0.0199(4) 0.0204(4) 0.0130(4) 0.0062(3) -0.0068(3) -0.0002(3)
C8 0.0183(4) 0.0159(4) 0.0174(4) -0.0002(3) -0.0075(3) 0.0027(3)
C9 0.0158(4) 0.0138(4) 0.0135(4) 0.0012(3) -0.0044(3) 0.0041(3)
C10 0.0092(3) 0.0099(3) 0.0082(3) 0.0042(2) 0.0009(2) 0.0038(2)
C11 0.0100(3) 0.0110(3) 0.0108(3) 0.0055(3) 0.0014(3) 0.0045(3)
C12 0.0152(4) 0.0160(4) 0.0144(4) 0.0092(3) 0.0022(3) 0.0080(3)
C13 0.0197(4) 0.0165(4) 0.0135(4) 0.0082(3) 0.0035(3) 0.0093(3)
C14 0.0156(4) 0.0162(4) 0.0124(4) 0.0047(3) 0.0036(3) 0.0082(3)
C15 0.0106(3) 0.0145(3) 0.0096(3) 0.0046(3) 0.0023(3) 0.0052(3)
C16 0.0105(3) 0.0133(3) 0.0159(4) 0.0055(3) 0.0031(3) 0.0055(3)
C17 0.0168(4) 0.0183(4) 0.0196(4) 0.0079(3) 0.0080(3) 0.0053(3)
C18 0.0119(4) 0.0172(4) 0.0260(5) 0.0048(3) -0.0002(3) 0.0023(4)
C19 0.0107(3) 0.0248(4) 0.0132(4) 0.0068(3) 0.0035(3) 0.0084(3)
C20 0.0208(5) 0.0345(6) 0.0295(6) 0.0183(5) 0.0067(4) 0.0059(5)
C21 0.0131(4) 0.0385(6) 0.0277(6) 0.0033(4) 0.0054(4) 0.0159(5)
C22 0.0116(3) 0.0081(3) 0.0109(3) 0.0039(3) -0.0010(3) 0.0018(2)
C23 0.0137(3) 0.0101(3) 0.0135(4) 0.0034(3) 0.0005(3) 0.0041(3)
C24 0.0198(4) 0.0110(3) 0.0191(4) 0.0026(3) 0.0009(3) 0.0065(3)
C25 0.0250(5) 0.0088(3) 0.0202(4) 0.0049(3) -0.0021(4) 0.0041(3)
C26 0.0214(4) 0.0097(3) 0.0184(4) 0.0080(3) -0.0030(3) 0.0004(3)
C27 0.0143(3) 0.0094(3) 0.0127(3) 0.0058(3) -0.0021(3) 0.0000(3)
C28 0.0136(4) 0.0156(4) 0.0170(4) 0.0046(3) 0.0033(3) 0.0069(3)
C29 0.0143(4) 0.0300(5) 0.0288(6) 0.0057(4) 0.0039(4) 0.0113(5)
C30 0.0195(4) 0.0213(4) 0.0173(4) 0.0061(4) 0.0062(3) 0.0039(3)
C31 0.0148(4) 0.0154(4) 0.0177(4) 0.0080(3) 0.0016(3) -0.0004(3)
C32 0.0182(4) 0.0271(5) 0.0309(6) 0.0138(4) 0.0004(4) 0.0001(4)
C33 0.0253(5) 0.0304(5) 0.0169(4) 0.0139(4) 0.0050(4) 0.0030(4)

loop_
_atom_type_symbol
_atom_type_scat_dispersion_real
_atom_type_scat_dispersion_imag
_atom_type_scat_source
_atom_type_scat_dispersion_source
C 0.00313 0.00162 'NoSpherA2: Chem.Sci. 2021, DOI:10.1039/D0SC05526C' custom
Ga 0.23696 1.61810 'NoSpherA2: Chem.Sci. 2021, DOI:10.1039/D0SC05526C' custom
H 0.00000 0.00000 'NoSpherA2: Chem.Sci. 2021, DOI:10.1039/D0SC05526C' custom
I -0.43777 1.82087 'NoSpherA2: Chem.Sci. 2021, DOI:10.1039/D0SC05526C' custom
N 0.00612 0.00332 'NoSpherA2: Chem.Sci. 2021, DOI:10.1039/D0SC05526C' custom

loop_
_exptl_crystal_face_index_h
_exptl_crystal_face_index_k
_exptl_crystal_face_index_l
_exptl_crystal_face_perp_dist
2 -16 0 0.0529
15 -7 0 0.2110
-15 7 0 0.1571
-11 -6 0 0.1070
1 -11 17 0.0661
-2 15 5 0.0710
1 13 5 0.0773
2 1 17 0.0700
-3 2 18 0.0557
1 16 -6 0.0779
-5 17 -6 0.0862
2 10 -18 0.0656
13 2 -7 0.1738
-7 -5 17 0.0712
0 0 -18 0.0692
11 -4 -14 0.1487

loop_
_geom_angle_atom_site_label_1
_geom_angle_atom_site_label_2
_geom_angle_atom_site_label_3
_geom_angle
_geom_angle_site_symmetry_1
_geom_angle_site_symmetry_3
_geom_angle_publ_flag
I2 Ga1 I1 107.467(4) . . ?
C2 Ga1 I1 100.14(2) . . ?
C2 Ga1 I2 117.85(2) . . ?
C3 Ga1 I1 102.50(2) 2_666 . ?
C3 Ga1 I2 118.74(2) 2_666 . ?
C3 Ga1 C2 107.36(3) 2_666 . ?
C2 N1 C1 110.00(7) . . ?
C10 N1 C1 123.95(7) . . ?
C10 N1 C2 125.59(7) . . ?
C3 N2 C1 109.94(7) . . ?
C22 N2 C1 126.60(7) . . ?
C22 N2 C3 123.18(7) . . ?
N2 C1 N1 107.04(7) . . ?
C4 C1 N1 126.16(7) . . ?
C4 C1 N2 126.67(7) . . ?
N1 C2 Ga1 128.39(6) . . ?
C3 C2 Ga1 122.23(6) . . ?
C3 C2 N1 106.45(7) . . ?
N2 C3 Ga1 128.99(6) . 2_666 ?
C2 C3 Ga1 122.32(6) . 2_666 ?
C2 C3 N2 106.53(7) . . ?
C5 C4 C1 121.79(8) . . ?
C9 C4 C1 119.22(8) . . ?
C9 C4 C5 118.95(8) . . ?
H5 C5 C4 118.8(8) . . ?
C6 C5 C4 119.84(9) . . ?
C6 C5 H5 121.4(8) . . ?
H6 C6 C5 117.8(8) . . ?
C7 C6 C5 120.74(10) . . ?
C7 C6 H6 121.5(8) . . ?
H7 C7 C6 119.9(8) . . ?
C8 C7 C6 119.58(9) . . ?
C8 C7 H7 120.5(8) . . ?
H8 C8 C7 119.0(8) . . ?
C9 C8 C7 120.06(10) . . ?
C9 C8 H8 121.0(8) . . ?
C8 C9 C4 120.83(9) . . ?
H9 C9 C4 119.5(8) . . ?
H9 C9 C8 119.7(8) . . ?
C11 C10 N1 119.50(7) . . ?
C15 C10 N1 117.45(7) . . ?
C15 C10 C11 123.02(8) . . ?
C12 C11 C10 117.32(8) . . ?
C16 C11 C10 123.69(7) . . ?
C16 C11 C12 118.95(7) . . ?
H12 C12 C11 119.2(8) . . ?
C13 C12 C11 121.12(8) . . ?
C13 C12 H12 119.7(8) . . ?
H13 C13 C12 121.0(8) . . ?
C14 C13 C12 120.22(8) . . ?
C14 C13 H13 118.8(8) . . ?
H14 C14 C13 118.9(8) . . ?
C15 C14 C13 121.14(9) . . ?
C15 C14 H14 120.0(8) . . ?
C14 C15 C10 117.07(8) . . ?
C19 C15 C10 122.23(8) . . ?
C19 C15 C14 120.70(8) . . ?
H16 C16 C11 108.6(7) . . ?
C17 C16 C11 109.86(7) . . ?
C17 C16 H16 108.0(7) . . ?
C18 C16 C11 111.95(8) . . ?
C18 C16 H16 108.7(7) . . ?
C18 C16 C17 109.69(8) . . ?
H17a C17 C16 112.5(9) . . ?
H17b C17 C16 109.8(8) . . ?
H17b C17 H17a 109.3(12) . . ?
H17c C17 C16 110.2(8) . . ?
H17c C17 H17a 109.0(12) . . ?
H17c C17 H17b 105.9(12) . . ?
H18a C18 C16 109.7(9) . . ?
H18b C18 C16 111.4(9) . . ?
H18b C18 H18a 109.2(13) . . ?
H18c C18 C16 109.0(9) . . ?
H18c C18 H18a 109.6(12) . . ?
H18c C18 H18b 108.0(12) . . ?
H19 C19 C15 108.9(8) . . ?
C20 C19 C15 111.77(8) . . ?
C20 C19 H19 107.7(8) . . ?
C21 C19 C15 112.75(9) . . ?
C21 C19 H19 105.6(8) . . ?
C21 C19 C20 109.88(9) . . ?
H20a C20 C19 113.2(10) . . ?
H20b C20 C19 110.5(10) . . ?
H20b C20 H20a 107.0(14) . . ?
H20c C20 C19 109.2(10) . . ?
H20c C20 H20a 110.9(14) . . ?
H20c C20 H20b 105.8(14) . . ?
H21a C21 C19 112.0(10) . . ?
H21b C21 C19 112.1(10) . . ?
H21b C21 H21a 108.6(14) . . ?
H21c C21 C19 109.3(10) . . ?
H21c C21 H21a 107.4(14) . . ?
H21c C21 H21b 107.2(14) . . ?
C23 C22 N2 117.35(7) . . ?
C27 C22 N2 119.27(8) . . ?
C27 C22 C23 123.24(8) . . ?
C24 C23 C22 117.11(8) . . ?
C28 C23 C22 123.11(8) . . ?
C28 C23 C24 119.76(9) . . ?
H24 C24 C23 120.1(8) . . ?
C25 C24 C23 121.05(10) . . ?
C25 C24 H24 118.8(8) . . ?
H25 C25 C24 120.3(8) . . ?
C26 C25 C24 120.30(9) . . ?
C26 C25 H25 119.4(8) . . ?
H26 C26 C25 120.5(8) . . ?
C27 C26 C25 121.34(9) . . ?
C27 C26 H26 118.1(8) . . ?
C26 C27 C22 116.96(9) . . ?
C31 C27 C22 122.99(8) . . ?
C31 C27 C26 120.05(8) . . ?
H28 C28 C23 108.9(7) . . ?
C29 C28 C23 112.80(8) . . ?
C29 C28 H28 108.4(7) . . ?
C30 C28 C23 110.72(8) . . ?
C30 C28 H28 106.4(8) . . ?
C30 C28 C29 109.47(9) . . ?
H29a C29 C28 111.4(10) . . ?
H29b C29 C28 109.5(10) . . ?
H29b C29 H29a 105.7(13) . . ?
H29c C29 C28 111.1(9) . . ?
H29c C29 H29a 106.6(13) . . ?
H29c C29 H29b 112.5(13) . . ?
H30a C30 C28 111.1(9) . . ?
H30b C30 C28 113.2(9) . . ?
H30b C30 H30a 106.6(12) . . ?
H30c C30 C28 110.4(9) . . ?
H30c C30 H30a 105.6(12) . . ?
H30c C30 H30b 109.6(12) . . ?
H31 C31 C27 107.8(8) . . ?
C32 C31 C27 112.47(9) . . ?
C32 C31 H31 108.0(8) . . ?
C33 C31 C27 110.67(8) . . ?
C33 C31 H31 108.0(8) . . ?
C33 C31 C32 109.70(9) . . ?
H32a C32 C31 110.6(10) . . ?
H32b C32 C31 112.6(10) . . ?
H32b C32 H32a 108.5(14) . . ?
H32c C32 C31 111.1(10) . . ?
H32c C32 H32a 109.6(14) . . ?
H32c C32 H32b 104.2(13) . . ?
H33a C33 C31 110.5(9) . . ?
H33b C33 C31 109.7(10) . . ?
H33b C33 H33a 107.5(13) . . ?
H33c C33 C31 112.7(10) . . ?
H33c C33 H33a 107.3(13) . . ?
H33c C33 H33b 108.9(13) . . ?

loop_
_geom_bond_atom_site_label_1
_geom_bond_atom_site_label_2
_geom_bond_distance
_geom_bond_site_symmetry_2
_geom_bond_publ_flag
I1 Ga1 2.61170(11) . ?
I2 Ga1 2.52300(11) . ?
Ga1 C2 1.9931(8) . ?
Ga1 C3 1.9932(8) 2_666 ?
N1 C1 1.3531(11) . ?
N1 C2 1.3986(10) . ?
N1 C10 1.4477(11) . ?
N2 C1 1.3495(11) . ?
N2 C3 1.4010(10) . ?
N2 C22 1.4481(11) . ?
C1 C4 1.4734(12) . ?
C2 C3 1.3779(11) . ?
C4 C5 1.4030(13) . ?
C4 C9 1.3992(13) . ?
C5 H5 1.050(14) . ?
C5 C6 1.3944(13) . ?
C6 H6 1.066(15) . ?
C6 C7 1.3927(16) . ?
C7 H7 1.062(15) . ?
C7 C8 1.3898(16) . ?
C8 H8 1.079(15) . ?
C8 C9 1.3915(13) . ?
C9 H9 1.091(15) . ?
C10 C11 1.4002(11) . ?
C10 C15 1.4110(12) . ?
C11 C12 1.3990(12) . ?
C11 C16 1.5174(12) . ?
C12 H12 1.069(14) . ?
C12 C13 1.3867(14) . ?
C13 H13 1.082(15) . ?
C13 C14 1.3925(13) . ?
C14 H14 1.078(14) . ?
C14 C15 1.3962(13) . ?
C15 C19 1.5230(12) . ?
C16 H16 1.098(14) . ?
C16 C17 1.5348(13) . ?
C16 C18 1.5337(13) . ?
C17 H17a 1.086(16) . ?
C17 H17b 1.097(16) . ?
C17 H17c 1.089(16) . ?
C18 H18a 1.080(17) . ?
C18 H18b 1.077(16) . ?
C18 H18c 1.070(16) . ?
C19 H19 1.097(15) . ?
C19 C20 1.5339(16) . ?
C19 C21 1.5262(15) . ?
C20 H20a 1.089(19) . ?
C20 H20b 1.072(19) . ?
C20 H20c 1.074(18) . ?
C21 H21a 1.074(19) . ?
C21 H21b 1.064(19) . ?
C21 H21c 1.104(19) . ?
C22 C23 1.4054(13) . ?
C22 C27 1.4054(12) . ?
C23 C24 1.3975(13) . ?
C23 C28 1.5244(13) . ?
C24 H24 1.062(15) . ?
C24 C25 1.3893(15) . ?
C25 H25 1.077(15) . ?
C25 C26 1.3865(16) . ?
C26 H26 1.061(15) . ?
C26 C27 1.3961(13) . ?
C27 C31 1.5184(14) . ?
C28 H28 1.115(15) . ?
C28 C29 1.5403(14) . ?
C28 C30 1.5307(15) . ?
C29 H29a 1.063(18) . ?
C29 H29b 1.045(18) . ?
C29 H29c 1.109(18) . ?
C30 H30a 1.068(17) . ?
C30 H30b 1.079(16) . ?
C30 H30c 1.088(16) . ?
C31 H31 1.084(15) . ?
C31 C32 1.5341(14) . ?
C31 C33 1.5357(15) . ?
C32 H32a 1.075(19) . ?
C32 H32b 1.100(18) . ?
C32 H32c 1.093(18) . ?
C33 H33a 1.077(18) . ?
C33 H33b 1.068(18) . ?
C33 H33c 1.071(18) . ?

loop_
_geom_torsion_atom_site_label_1
_geom_torsion_atom_site_label_2
_geom_torsion_atom_site_label_3
_geom_torsion_atom_site_label_4
_geom_torsion
_geom_torsion_site_symmetry_1
_geom_torsion_site_symmetry_2
_geom_torsion_site_symmetry_3
_geom_torsion_site_symmetry_4
_geom_torsion_publ_flag
Ga1 C2 N1 C1 -158.53(7) . . . . ?
Ga1 C2 N1 C10 29.07(9) . . . . ?
Ga1 C2 C3 Ga1 -35.28(7) . . . 2_666 ?
Ga1 C2 C3 N2 160.07(7) . . . . ?
Ga1 C3 N2 C1 -161.95(8) 2_666 . . . ?
Ga1 C3 N2 C22 23.80(9) 2_666 . . . ?
Ga1 C3 C2 Ga1 -35.28(7) 2_666 . . . ?
Ga1 C3 C2 N1 162.63(7) 2_666 . . . ?
N1 C1 N2 C3 -0.04(8) . . . . ?
N1 C1 N2 C22 173.97(6) . . . . ?
N1 C1 C4 C5 49.41(10) . . . . ?
N1 C1 C4 C9 -128.22(9) . . . . ?
N1 C2 C3 N2 -2.02(7) . . . . ?
N1 C10 C11 C12 -174.61(8) . . . . ?
N1 C10 C11 C16 7.56(9) . . . . ?
N1 C10 C15 C14 175.43(8) . . . . ?
N1 C10 C15 C19 -4.54(9) . . . . ?
N2 C1 C4 C5 -135.17(9) . . . . ?
N2 C1 C4 C9 47.20(10) . . . . ?
N2 C22 C23 C24 -175.84(8) . . . . ?
N2 C22 C23 C28 2.34(9) . . . . ?
N2 C22 C27 C26 175.30(8) . . . . ?
N2 C22 C27 C31 -4.61(10) . . . . ?
C1 C4 C5 C6 -178.20(8) . . . . ?
C1 C4 C9 C8 177.82(9) . . . . ?
C4 C5 C6 C7 0.54(11) . . . . ?
C4 C9 C8 C7 0.35(12) . . . . ?
C5 C6 C7 C8 -0.06(12) . . . . ?
C6 C7 C8 C9 -0.39(12) . . . . ?
C10 C11 C12 C13 -1.38(10) . . . . ?
C10 C11 C16 C17 115.68(9) . . . . ?
C10 C11 C16 C18 -122.19(9) . . . . ?
C10 C15 C14 C13 -0.20(10) . . . . ?
C10 C15 C19 C20 80.90(10) . . . . ?
C10 C15 C19 C21 -154.74(10) . . . . ?
C11 C12 C13 C14 -1.26(11) . . . . ?
C12 C13 C14 C15 2.07(11) . . . . ?
C13 C14 C15 C19 179.77(9) . . . . ?
C14 C15 C19 C20 -99.06(10) . . . . ?
C14 C15 C19 C21 25.30(10) . . . . ?
C22 C23 C24 C25 0.89(10) . . . . ?
C22 C23 C28 C29 137.46(10) . . . . ?
C22 C23 C28 C30 -99.48(9) . . . . ?
C22 C27 C26 C25 0.05(10) . . . . ?
C22 C27 C31 C32 140.35(9) . . . . ?
C22 C27 C31 C33 -96.57(10) . . . . ?
C23 C24 C25 C26 -1.22(11) . . . . ?
C24 C25 C26 C27 0.73(12) . . . . ?
C25 C26 C27 C31 179.96(9) . . . . ?
C26 C27 C31 C32 -39.55(10) . . . . ?
C26 C27 C31 C33 83.53(10) . . . . ?

loop_
_exptl_oxdiff_crystal_face_indexfrac_h
_exptl_oxdiff_crystal_face_indexfrac_k
_exptl_oxdiff_crystal_face_indexfrac_l
_exptl_oxdiff_crystal_face_x
_exptl_oxdiff_crystal_face_y
_exptl_oxdiff_crystal_face_z
1.8426 -16.4613 0.4455 -0.6040 -0.7887 0.1150
14.6024 -7.3351 0.4120 -0.2038 -0.2635 -0.9429
-14.5985 7.3757 -0.4130 0.2054 0.2655 0.9420
-11.2855 -5.6718 -0.0312 -0.2646 -0.3478 0.8995
1.3835 -11.2406 16.8112 0.3798 -0.9155 -0.1329
-2.3389 14.6525 5.4962 0.8174 0.5624 -0.1243
1.4007 13.2553 5.2336 0.7661 0.5265 -0.3686
1.7871 1.3993 17.0712 0.8797 -0.3114 -0.3594
-3.4464 2.2082 18.1757 0.9428 -0.3331 -0.0088
1.2813 15.8560 -6.0991 0.3220 0.9100 -0.2611
-4.5361 17.0164 -6.3912 0.3294 0.9333 0.1432
1.8053 9.5475 -17.7446 -0.4769 0.8770 -0.0590
13.3471 2.3648 -7.1193 -0.1973 0.3664 -0.9093
-7.1499 -5.3178 17.3870 0.6010 -0.7016 0.3829
-0.0441 -0.0165 -18.3167 -0.8793 0.4181 0.2280
11.2521 -4.3111 -14.1392 -0.7989 0.1923 -0.5699
